data_4115606
loop_
_publ_author_name
'Ulrich Fekl'
'Werner Kaminsky'
'Karen I. Goldberg'

_publ_contact_author
;
        Prof. Karen I. Goldberg
        Department of Chemistry 
        Box 351700
        University of Washington
    Seattle, WA 98195-1700
        USA 
;
_publ_contact_author_email
;
goldberg@chem.washington.edu
;
_publ_contact_author_fax '(+1) 206-685-8665'
_publ_contact_author_phone '(+1) 206-616-2973'
_publ_section_title
;
 A Stable Five-Coordinate Platinum(IV) Alkyl Complex
;
_journal_name_full 'Journal of the American Chemical Society'
_journal_page_first 6423
_journal_page_last 6424
_journal_paper_doi 10.1021/ja0156690
_journal_volume 123
_journal_year 2001
_chemical_formula_moiety 'C32 H50 N2 Pt'
_chemical_formula_sum 'C32 H50 N2 Pt'
_chemical_formula_weight 657.83
_chemical_name_systematic
; 
 ? 
;
_space_group_IT_number 62
_symmetry_cell_setting orthorhombic
_symmetry_space_group_name_Hall '-P 2c 2n'
_symmetry_space_group_name_H-M 'P n a m'
_atom_sites_solution_hydrogens geom
_atom_sites_solution_primary direct
_atom_sites_solution_secondary difmap
_audit_creation_method SHELXL-97
_cell_angle_alpha 90.00
_cell_angle_beta 90.00
_cell_angle_gamma 90.00
_cell_formula_units_Z 4
_cell_length_a 14.1080(3)
_cell_length_b 9.8470(3)
_cell_length_c 21.7820(4)
_cell_measurement_reflns_used 465
_cell_measurement_temperature 130(2)
_cell_volume 3025.99(13)
_computing_cell_refinement 'HKL SCALEPACK'
_computing_data_collection KappaCCD
_computing_data_reduction DENZO
_computing_molecular_graphics 'maXus, Zortep'
_computing_publication_material 'SHELXL-97 (Sheldrick, 1997)'
_computing_structure_refinement 'SHELXL-97 (Sheldrick, 1997)'
_computing_structure_solution SIR92
_diffrn_ambient_temperature 130(2)
_diffrn_measured_fraction_theta_full 0.987
_diffrn_measured_fraction_theta_max 0.987
_diffrn_measurement_device_type 'Nonius KappaCCD'
_diffrn_measurement_method '\f and \w scans'
_diffrn_radiation_monochromator graphite
_diffrn_radiation_source 'fine-focus sealed tube'
_diffrn_radiation_type MoK\a
_diffrn_radiation_wavelength 0.71070
_diffrn_reflns_av_R_equivalents 0.0322
_diffrn_reflns_av_sigmaI/netI 0.0511
_diffrn_reflns_limit_h_max 18
_diffrn_reflns_limit_h_min -18
_diffrn_reflns_limit_k_max 12
_diffrn_reflns_limit_k_min -12
_diffrn_reflns_limit_l_max 28
_diffrn_reflns_limit_l_min -28
_diffrn_reflns_number 6428
_diffrn_reflns_theta_full 27.50
_diffrn_reflns_theta_max 27.50
_diffrn_reflns_theta_min 2.52
_exptl_absorpt_coefficient_mu 4.658
_exptl_absorpt_correction_T_max 0.5048
_exptl_absorpt_correction_T_min 0.3772
_exptl_absorpt_correction_type HKL-Scalepack
_exptl_crystal_colour red
_exptl_crystal_density_diffrn 1.444
_exptl_crystal_description rod
_exptl_crystal_F_000 1336
_exptl_crystal_size_max 0.26
_exptl_crystal_size_mid 0.19
_exptl_crystal_size_min 0.17
_refine_diff_density_max 2.083
_refine_diff_density_min -1.268
_refine_diff_density_rms 0.135
_refine_ls_extinction_coef 0.0007(2)
_refine_ls_extinction_expression Fc^*^=kFc[1+0.001xFc^2^\l^3^/sin(2\q)]^-1/4^
_refine_ls_extinction_method SHELXL
_refine_ls_goodness_of_fit_ref 1.065
_refine_ls_hydrogen_treatment 'H atoms riding'
_refine_ls_matrix_type full
_refine_ls_number_parameters 169
_refine_ls_number_reflns 3523
_refine_ls_number_restraints 0
_refine_ls_restrained_S_all 1.065
_refine_ls_R_factor_all 0.0516
_refine_ls_R_factor_gt 0.0348
_refine_ls_shift/su_max 0.001
_refine_ls_shift/su_mean 0.000
_refine_ls_structure_factor_coef Fsqd
_refine_ls_weighting_details 'w=1/[\s^2^(Fo^2^)+(0.0488P)^2^+0.0000P] where P=(Fo^2^+2Fc^2^)/3'
_refine_ls_weighting_scheme calc
_refine_ls_wR_factor_gt 0.0835
_refine_ls_wR_factor_ref 0.0892
_reflns_number_gt 2781
_reflns_number_total 3523
_reflns_threshold_expression >2sigma(I)
_cod_data_source_file ja0156690_s2_1.cif
_cod_data_source_block lptme3
_cod_depositor_comments
;
The following automatic conversions were performed:

'_refine_ls_weighting_scheme' value 'calc
w=1/[\s^2^(Fo^2^)+(0.0488P)^2^+0.0000P] where P=(Fo^2^+2Fc^2^)/3' was
changed to 'calc'. New tag '_refine_ls_weighting_details' was
created. The value of the new tag was set to
'w=1/[\s^2^(Fo^2^)+(0.0488P)^2^+0.0000P] where P=(Fo^2^+2Fc^2^)/3'.

Automatic conversion script
Id: cif_fix_values 3143 2015-03-26 13:38:13Z robertas 
;
_cod_database_code 4115606

loop_
_symmetry_equiv_pos_as_xyz
'x, y, z'
'-x, -y, z+1/2'
'-x+1/2, y+1/2, z+1/2'
'x+1/2, -y+1/2, z'
'-x, -y, -z'
'x, y, -z-1/2'
'x-1/2, -y-1/2, -z-1/2'
'-x-1/2, y-1/2, -z'

loop_
_atom_site_label
_atom_site_type_symbol
_atom_site_fract_x
_atom_site_fract_y
_atom_site_fract_z
_atom_site_U_iso_or_equiv
_atom_site_adp_type
_atom_site_occupancy
_atom_site_calc_flag
_atom_site_refinement_flags
C1 C 0.2458(3) 0.2801(4) 0.3134(2) 0.0386(11) Uani 1 d .
H1A H 0.2151 0.2082 0.3373 0.058 Uiso 1 calc R
H1B H 0.1974 0.3337 0.2921 0.058 Uiso 1 calc R
H1C H 0.2820 0.3393 0.3410 0.058 Uiso 1 calc R
C2 C 0.4145(5) 0.3683(7) 0.2500 0.0446(16) Uani 1 d S
H2A H 0.4532 0.3719 0.2150 0.067 Uiso 1 d R
H2B H 0.3747 0.4446 0.2500 0.067 Uiso 1 d SR
C3 C 0.5499(3) -0.0366(5) 0.36071(18) 0.0374(10) Uani 1 d .
H3A H 0.5161 -0.0185 0.3991 0.056 Uiso 1 calc R
H3B H 0.6137 0.0026 0.3630 0.056 Uiso 1 calc R
H3C H 0.5546 -0.1348 0.3543 0.056 Uiso 1 calc R
C4 C 0.4965(3) 0.0268(4) 0.30778(17) 0.0265(8) Uani 1 d .
C5 C 0.5370(4) 0.0062(6) 0.2500 0.0292(13) Uani 1 d S
H5 H 0.6025 -0.0530 0.2500 0.035 Uiso 1 d SR
C6 C 0.3788(3) 0.0848(4) 0.38061(16) 0.0268(8) Uani 1 d .
C7 C 0.4103(3) 0.1722(4) 0.42680(19) 0.0312(9) Uani 1 d .
C8 C 0.3717(3) 0.1551(5) 0.48536(19) 0.0368(10) Uani 1 d .
H8 H 0.3884 0.2131 0.5143 0.063(17) Uiso 1 d R
C9 C 0.3064(3) 0.0571(5) 0.49782(19) 0.0413(11) Uani 1 d .
H9 H 0.2838 0.0512 0.5394 0.063(15) Uiso 1 d R
C10 C 0.2753(3) -0.0275(5) 0.45168(19) 0.0409(11) Uani 1 d .
H10 H 0.2270 -0.0992 0.4625 0.068(17) Uiso 1 d R
C11 C 0.3096(3) -0.0146(5) 0.39208(18) 0.0354(10) Uani 1 d .
C12 C 0.4825(3) 0.2847(4) 0.4157(2) 0.0353(10) Uani 1 d .
H12 H 0.5058 0.2722 0.3746 0.039(12) Uiso 1 d R
C13 C 0.4368(4) 0.4249(4) 0.4209(2) 0.0462(11) Uani 1 d .
H13A H 0.3859 0.4331 0.3905 0.069 Uiso 1 calc R
H13B H 0.4846 0.4951 0.4133 0.069 Uiso 1 calc R
H13C H 0.4104 0.4364 0.4622 0.069 Uiso 1 calc R
C14 C 0.5666(4) 0.2755(5) 0.4595(3) 0.0536(14) Uani 1 d .
H14A H 0.5891 0.1814 0.4613 0.080 Uiso 1 calc R
H14B H 0.5470 0.3049 0.5005 0.080 Uiso 1 calc R
H14C H 0.6178 0.3342 0.4447 0.080 Uiso 1 calc R
C15 C 0.2725(4) -0.1078(5) 0.3424(2) 0.0485(13) Uani 1 d .
H15 H 0.3081 -0.0785 0.3066 0.047(13) Uiso 1 d R
C16 C 0.1641(4) -0.1109(6) 0.3404(3) 0.0629(17) Uani 1 d .
H16A H 0.1432 -0.1751 0.3088 0.094 Uiso 1 calc R
H16B H 0.1401 -0.0200 0.3306 0.094 Uiso 1 calc R
H16C H 0.1396 -0.1394 0.3804 0.094 Uiso 1 calc R
C17 C 0.3120(5) -0.2506(7) 0.3488(3) 0.0715(18) Uani 1 d .
H17A H 0.2909 -0.3060 0.3140 0.107 Uiso 1 calc R
H17B H 0.2891 -0.2909 0.3872 0.107 Uiso 1 calc R
H17C H 0.3814 -0.2469 0.3494 0.107 Uiso 1 calc R
N1 N 0.4164(2) 0.0940(3) 0.31902(13) 0.0241(7) Uani 1 d .
Pt1 Pt 0.335910(15) 0.19455(2) 0.2501 0.02641(11) Uani 1 d S

loop_
_atom_site_aniso_label
_atom_site_aniso_U_11
_atom_site_aniso_U_22
_atom_site_aniso_U_33
_atom_site_aniso_U_23
_atom_site_aniso_U_13
_atom_site_aniso_U_12
C1 0.043(3) 0.042(3) 0.031(2) 0.0022(19) 0.005(2) 0.014(2)
C2 0.052(4) 0.042(4) 0.040(4) 0.000 0.000 -0.004(3)
C3 0.040(2) 0.041(2) 0.031(2) -0.0026(19) -0.0070(18) 0.009(2)
C4 0.028(2) 0.0235(18) 0.0284(19) 0.0009(16) -0.0054(17) -0.0003(17)
C5 0.029(3) 0.031(3) 0.028(3) 0.000 0.000 0.001(2)
C6 0.033(2) 0.028(2) 0.0198(18) 0.0040(16) -0.0011(16) 0.0056(18)
C7 0.034(2) 0.032(2) 0.028(2) -0.0019(16) -0.0027(18) 0.0088(18)
C8 0.040(3) 0.046(3) 0.024(2) -0.004(2) -0.0026(19) 0.013(2)
C9 0.042(3) 0.057(3) 0.025(2) 0.004(2) 0.0054(19) 0.012(2)
C10 0.045(3) 0.046(3) 0.032(2) 0.005(2) 0.004(2) 0.001(2)
C11 0.041(2) 0.041(3) 0.024(2) 0.0032(18) 0.0005(18) -0.002(2)
C12 0.037(3) 0.035(2) 0.034(2) -0.0139(17) -0.0012(19) 0.0050(19)
C13 0.055(3) 0.033(2) 0.051(3) -0.007(2) 0.002(2) -0.003(2)
C14 0.052(3) 0.055(3) 0.054(3) -0.017(2) -0.014(3) 0.000(3)
C15 0.063(3) 0.052(3) 0.030(2) 0.002(2) 0.009(2) -0.028(3)
C16 0.071(4) 0.057(4) 0.061(4) 0.006(3) -0.025(3) -0.022(3)
C17 0.077(4) 0.063(4) 0.075(4) -0.025(4) 0.017(3) -0.009(4)
N1 0.0314(18) 0.0211(16) 0.0199(15) -0.0005(12) -0.0004(12) 0.0007(15)
Pt1 0.03007(17) 0.02667(15) 0.02249(15) 0.000 0.000 0.00473(9)

loop_
_atom_type_symbol
_atom_type_description
_atom_type_scat_dispersion_real
_atom_type_scat_dispersion_imag
_atom_type_scat_source
C C 0.0033 0.0016 'International Tables Vol C Tables 4.2.6.8 and 6.1.1.4'
H H 0.0000 0.0000 'International Tables Vol C Tables 4.2.6.8 and 6.1.1.4'
N N 0.0061 0.0033 'International Tables Vol C Tables 4.2.6.8 and 6.1.1.4'
Pt Pt -1.7033 8.3905 'International Tables Vol C Tables 4.2.6.8 and 6.1.1.4'

loop_
_geom_angle_atom_site_label_1
_geom_angle_atom_site_label_2
_geom_angle_atom_site_label_3
_geom_angle
_geom_angle_site_symmetry_1
_geom_angle_site_symmetry_3
Pt1 C1 H1A 109.5 . .
Pt1 C1 H1B 109.5 . .
H1A C1 H1B 109.5 . .
Pt1 C1 H1C 109.5 . .
H1A C1 H1C 109.5 . .
H1B C1 H1C 109.5 . .
Pt1 C2 H2A 110.4 . .
Pt1 C2 H2B 110.3 . .
H2A C2 H2B 108.6 . .
C4 C3 H3A 109.5 . .
C4 C3 H3B 109.5 . .
H3A C3 H3B 109.5 . .
C4 C3 H3C 109.5 . .
H3A C3 H3C 109.5 . .
H3B C3 H3C 109.5 . .
N1 C4 C5 125.8(4) . .
N1 C4 C3 119.2(3) . .
C5 C4 C3 115.0(4) . .
C4 C5 C4 128.5(5) 6_556 .
C4 C5 H5 115.1 6_556 .
C4 C5 H5 115.1 . .
C7 C6 C11 121.5(3) . .
C7 C6 N1 120.9(4) . .
C11 C6 N1 117.7(3) . .
C6 C7 C8 117.4(4) . .
C6 C7 C12 123.1(4) . .
C8 C7 C12 119.5(4) . .
C9 C8 C7 122.1(4) . .
C9 C8 H8 119.8 . .
C7 C8 H8 118.0 . .
C8 C9 C10 119.9(4) . .
C8 C9 H9 117.0 . .
C10 C9 H9 123.0 . .
C9 C10 C11 121.0(4) . .
C9 C10 H10 117.9 . .
C11 C10 H10 121.1 . .
C10 C11 C6 118.1(4) . .
C10 C11 C15 119.5(4) . .
C6 C11 C15 122.4(4) . .
C7 C12 C14 112.2(4) . .
C7 C12 C13 111.2(4) . .
C14 C12 C13 109.6(4) . .
C7 C12 H12 106.5 . .
C14 C12 H12 108.0 . .
C13 C12 H12 109.2 . .
C12 C13 H13A 109.5 . .
C12 C13 H13B 109.5 . .
H13A C13 H13B 109.5 . .
C12 C13 H13C 109.5 . .
H13A C13 H13C 109.5 . .
H13B C13 H13C 109.5 . .
C12 C14 H14A 109.5 . .
C12 C14 H14B 109.5 . .
H14A C14 H14B 109.5 . .
C12 C14 H14C 109.5 . .
H14A C14 H14C 109.5 . .
H14B C14 H14C 109.5 . .
C11 C15 C17 111.6(4) . .
C11 C15 C16 112.2(4) . .
C17 C15 C16 110.5(4) . .
C11 C15 H15 102.5 . .
C17 C15 H15 99.2 . .
C16 C15 H15 120.0 . .
C15 C16 H16A 109.5 . .
C15 C16 H16B 109.5 . .
H16A C16 H16B 109.5 . .
C15 C16 H16C 109.5 . .
H16A C16 H16C 109.5 . .
H16B C16 H16C 109.5 . .
C15 C17 H17A 109.5 . .
C15 C17 H17B 109.5 . .
H17A C17 H17B 109.5 . .
C15 C17 H17C 109.5 . .
H17A C17 H17C 109.5 . .
H17B C17 H17C 109.5 . .
C4 N1 C6 116.8(3) . .
C4 N1 Pt1 123.7(2) . .
C6 N1 Pt1 119.2(2) . .
C2 Pt1 C1 89.6(2) . .
C2 Pt1 C1 89.5(2) . 6_556
C1 Pt1 C1 84.4(3) . 6_556
C2 Pt1 N1 95.79(16) . .
C1 Pt1 N1 92.72(15) . .
C1 Pt1 N1 173.93(15) 6_556 .
C2 Pt1 N1 95.70(16) . 6_556
C1 Pt1 N1 173.85(15) . 6_556
C1 Pt1 N1 92.54(15) 6_556 6_556
N1 Pt1 N1 89.86(15) . 6_556

loop_
_geom_bond_atom_site_label_1
_geom_bond_atom_site_label_2
_geom_bond_distance
_geom_bond_site_symmetry_2
C1 Pt1 2.056(4) .
C1 H1A 0.9800 .
C1 H1B 0.9800 .
C1 H1C 0.9800 .
C2 Pt1 2.038(7) .
C2 H2A 0.9383 .
C2 H2B 0.9381 .
C3 C4 1.513(5) .
C3 H3A 0.9800 .
C3 H3B 0.9800 .
C3 H3C 0.9800 .
C4 N1 1.331(5) .
C4 C5 1.397(4) .
C5 C4 1.397(4) 6_556
C5 H5 1.0922 .
C6 C7 1.397(5) .
C6 C11 1.404(6) .
C6 N1 1.446(4) .
C7 C8 1.397(6) .
C7 C12 1.525(6) .
C8 C9 1.362(7) .
C8 H8 0.8820 .
C9 C10 1.377(6) .
C9 H9 0.9623 .
C10 C11 1.392(6) .
C10 H10 1.0090 .
C11 C15 1.513(6) .
C12 C14 1.525(7) .
C12 C13 1.528(6) .
C12 H12 0.9616 .
C13 H13A 0.9800 .
C13 H13B 0.9800 .
C13 H13C 0.9800 .
C14 H14A 0.9800 .
C14 H14B 0.9800 .
C14 H14C 0.9800 .
C15 C17 1.519(9) .
C15 C16 1.531(7) .
C15 H15 0.9713 .
C16 H16A 0.9800 .
C16 H16B 0.9800 .
C16 H16C 0.9800 .
C17 H17A 0.9800 .
C17 H17B 0.9800 .
C17 H17C 0.9800 .
N1 Pt1 2.127(3) .
Pt1 C1 2.059(4) 6_556
Pt1 N1 2.130(3) 6_556

loop_
_geom_torsion_atom_site_label_1
_geom_torsion_atom_site_label_2
_geom_torsion_atom_site_label_3
_geom_torsion_atom_site_label_4
_geom_torsion
_geom_torsion_site_symmetry_4
N1 C4 C5 C4 -13.2(9) 6_556
C3 C4 C5 C4 165.8(4) 6_556
C11 C6 C7 C8 1.3(6) .
N1 C6 C7 C8 -178.9(4) .
C11 C6 C7 C12 -177.7(4) .
N1 C6 C7 C12 2.2(6) .
C6 C7 C8 C9 0.5(6) .
C12 C7 C8 C9 179.5(4) .
C7 C8 C9 C10 -1.1(7) .
C8 C9 C10 C11 0.0(7) .
C9 C10 C11 C6 1.7(7) .
C9 C10 C11 C15 -179.0(4) .
C7 C6 C11 C10 -2.3(6) .
N1 C6 C11 C10 177.8(4) .
C7 C6 C11 C15 178.3(4) .
N1 C6 C11 C15 -1.5(6) .
C6 C7 C12 C14 -126.0(5) .
C8 C7 C12 C14 55.1(5) .
C6 C7 C12 C13 110.8(4) .
C8 C7 C12 C13 -68.1(5) .
C10 C11 C15 C17 -73.9(6) .
C6 C11 C15 C17 105.5(5) .
C10 C11 C15 C16 50.8(6) .
C6 C11 C15 C16 -129.9(5) .
C5 C4 N1 C6 170.2(4) .
C3 C4 N1 C6 -8.8(5) .
C5 C4 N1 Pt1 -3.3(6) .
C3 C4 N1 Pt1 177.7(3) .
C7 C6 N1 C4 85.3(5) .
C11 C6 N1 C4 -94.8(4) .
C7 C6 N1 Pt1 -100.9(4) .
C11 C6 N1 Pt1 79.0(4) .
C4 N1 Pt1 C2 -83.1(3) .
C6 N1 Pt1 C2 103.6(3) .
C4 N1 Pt1 C1 -172.9(3) .
C6 N1 Pt1 C1 13.7(3) .
C4 N1 Pt1 C1 126.1(13) 6_556
C6 N1 Pt1 C1 -47.3(14) 6_556
C4 N1 Pt1 N1 12.7(3) 6_556
C6 N1 Pt1 N1 -160.7(2) 6_556
